data_1008895
loop_
_publ_author_name
'Isnard, O'
'Miraglia, S'
'Guillot, M'
'Fruchart, D'

_publ_section_title
;
Hydrogen effects on the magnetic properties of R Fe11 Ti compounds
;
_journal_coden_ASTM JALCEU
_journal_name_full 'Journal of Alloys Compd.'
_journal_page_first 637
_journal_page_last 641
_journal_volume 275
_journal_year 1998
_chemical_formula_structural 'Ce Fe11.04 Ti0.96 H0.87'
_chemical_formula_sum 'Ce Fe11.04 H0.87 Ti0.96'
_chemical_name_systematic
;
Cerium iron titanium hydride (1/11.04/0.96/0.87)
;
_space_group_IT_number 139
_symmetry_cell_setting tetragonal
_symmetry_Int_Tables_number 139
_symmetry_space_group_name_Hall '-I 4 2'
_symmetry_space_group_name_H-M 'I 4/m m m'
_cell_angle_alpha 90
_cell_angle_beta 90
_cell_angle_gamma 90
_cell_formula_units_Z 2
_cell_length_a 8.566(1)
_cell_length_b 8.566(1)
_cell_length_c 4.802(1)
_cell_volume 352.4
_refine_ls_R_factor_all 0.026
_cod_original_formula_sum 'H.87 Ce Fe11.04 Ti.96'
_cod_database_code 1008895

loop_
_symmetry_equiv_pos_as_xyz
x,y,z
-x,-y,z
-x,y,z
x,-y,z
-y,x,z
y,-x,z
y,x,z
-y,-x,z
-x,-y,-z
x,y,-z
x,-y,-z
-x,y,-z
y,-x,-z
-y,x,-z
-y,-x,-z
y,x,-z
1/2+x,1/2+y,1/2+z
1/2-x,1/2-y,1/2+z
1/2-x,1/2+y,1/2+z
1/2+x,1/2-y,1/2+z
1/2-y,1/2+x,1/2+z
1/2+y,1/2-x,1/2+z
1/2+y,1/2+x,1/2+z
1/2-y,1/2-x,1/2+z
1/2-x,1/2-y,1/2-z
1/2+x,1/2+y,1/2-z
1/2+x,1/2-y,1/2-z
1/2-x,1/2+y,1/2-z
1/2+y,1/2-x,1/2-z
1/2-y,1/2+x,1/2-z
1/2-y,1/2-x,1/2-z
1/2+y,1/2+x,1/2-z

loop_
_atom_site_label
_atom_site_type_symbol
_atom_site_symmetry_multiplicity
_atom_site_Wyckoff_symbol
_atom_site_fract_x
_atom_site_fract_y
_atom_site_fract_z
_atom_site_occupancy
_atom_site_attached_hydrogens
_atom_site_calc_flag
Ce1 Ce0 2 a 0. 0. 0. 1. 0 d
Fe1 Fe0 8 i 0.3534(6) 0. 0. 0.76(1) 0 d
Ti1 Ti0 8 i 0.3534(6) 0. 0. 0.24(1) 0 d
Fe2 Fe0 8 j 0.2753(4) 0.5 0. 1. 0 d
Fe3 Fe0 8 f 0.25 0.25 0.25 1. 0 d
H1 H0 2 b 0. 0. 0.5 0.87(5) 0 d

loop_
_atom_type_symbol
_atom_type_oxidation_number
Ce0 0.000
Fe0 0.000
Ti0 0.000
H0 0.000
